data_4021022
loop_
_publ_author_name
'Catherine Gaulon'
'Robert Dhal'
'Teddy Chapin'
'Vincent Maisonneuve'
'Gilles Dujardin'

_publ_section_title
;
 N-Vinyl-2-oxazolidinones: Efficient Chiral Dienophiles
 for the [4 + 2]-Based de Novo Synthesis of New N-2-Deoxyglycosides
;
_journal_name_full 'Journal of Organic Chemistry'
_journal_page_first 4192
_journal_page_last 4202
_journal_paper_doi 10.1021/jo040102y
_journal_volume 69
_journal_year 2004
_chemical_formula_moiety 'C21 H27 N O6'
_chemical_formula_sum 'C21 H27 N O6'
_chemical_formula_weight 389.44
_space_group_IT_number 4
_symmetry_cell_setting monoclinic
_symmetry_space_group_name_Hall 'P 2yb'
_symmetry_space_group_name_H-M 'P 1 21 1'
_cell_angle_alpha 90.00
_cell_angle_beta 108.98(3)
_cell_angle_gamma 90.00
_cell_formula_units_Z 2
_cell_length_a 9.964(4)
_cell_length_b 9.920(5)
_cell_length_c 11.170(3)
_cell_measurement_temperature 293(2)
_cell_volume 1044.0(7)
_diffrn_ambient_temperature 293(2)
_exptl_crystal_density_diffrn 1.239
_cod_original_sg_symbol_H-M 'P 21'
_cod_database_code 4021022

loop_
_symmetry_equiv_pos_as_xyz
'x, y, z'
'-x, y+1/2, -z'

loop_
_atom_site_label
_atom_site_type_symbol
_atom_site_fract_x
_atom_site_fract_y
_atom_site_fract_z
_atom_site_U_iso_or_equiv
_atom_site_adp_type
_atom_site_occupancy
_atom_site_calc_flag
_atom_site_refinement_flags
_atom_site_disorder_assembly
_atom_site_disorder_group
O1 O -0.1794(7) -0.2417(7) -1.1147(5) 0.0769(19) Uani 1 d . . .
O2 O 0.0159(7) -0.1157(8) -1.0493(5) 0.082(2) Uani 1 d . . .
O3 O 0.0190(5) -0.0925(6) -0.7568(5) 0.0628(17) Uani 1 d . . .
O4 O 0.1492(8) 0.1344(8) -0.5026(8) 0.114(3) Uani 1 d . . .
O5 O -0.0057(7) 0.1562(7) -0.6983(6) 0.0742(19) Uani 1 d . . .
O6 O 0.2453(7) -0.3459(8) -0.4819(6) 0.095(2) Uani 1 d . . .
N N -0.0454(7) -0.2570(7) -0.9118(6) 0.0537(18) Uani 1 d . . .
C1 C -0.4245(13) -0.4170(11) -0.8080(11) 0.092(3) Uani 1 d . . .
H1 H -0.3441 -0.4533 -0.7487 0.116(8) Uiso 1 calc R . .
C2 C -0.5550(19) -0.4754(14) -0.8248(14) 0.117(4) Uani 1 d . . .
H2 H -0.5619 -0.5523 -0.7796 0.116(8) Uiso 1 calc R . .
C3 C -0.6762(16) -0.4186(18) -0.9099(17) 0.120(6) Uani 1 d . . .
H3 H -0.7650 -0.4553 -0.9193 0.116(8) Uiso 1 calc R . .
C4 C -0.6648(13) -0.3111(17) -0.9782(12) 0.117(5) Uani 1 d . . .
H4 H -0.7448 -0.2745 -1.0378 0.116(8) Uiso 1 calc R . .
C5 C -0.5308(11) -0.2545(12) -0.9587(9) 0.088(3) Uani 1 d . . .
H5 H -0.5240 -0.1776 -1.0040 0.116(8) Uiso 1 calc R . .
C6 C -0.4110(10) -0.3068(9) -0.8767(8) 0.059(2) Uani 1 d . . .
C7 C -0.2672(8) -0.2475(9) -0.8586(8) 0.066(2) Uani 1 d . . .
H7A H -0.2176 -0.2379 -0.7686 0.116(8) Uiso 1 calc R . .
H7B H -0.2794 -0.1579 -0.8955 0.116(8) Uiso 1 calc R . .
C8 C -0.1746(8) -0.3302(9) -0.9169(8) 0.059(2) Uani 1 d . . .
H8 H -0.1514 -0.4180 -0.8750 0.116(8) Uiso 1 calc R . .
C9 C -0.2373(9) -0.3471(11) -1.0599(9) 0.078(3) Uani 1 d . . .
H9A H -0.2120 -0.4344 -1.0854 0.116(8) Uiso 1 calc R . .
H9B H -0.3399 -0.3403 -1.0869 0.116(8) Uiso 1 calc R . .
C10 C -0.0617(10) -0.1971(11) -1.0244(9) 0.060(2) Uani 1 d . . .
C11 C 0.0653(8) -0.2175(9) -0.8012(8) 0.057(2) Uani 1 d . . .
H11 H 0.1498 -0.1978 -0.8247 0.116(8) Uiso 1 calc R . .
C12 C 0.1103(10) -0.0522(10) -0.6423(9) 0.060(2) Uani 1 d . . .
C13 C 0.0878(11) 0.0897(11) -0.6060(11) 0.075(3) Uani 1 d . . .
C14 C -0.0316(13) 0.2939(10) -0.6691(11) 0.099(4) Uani 1 d . . .
H14A H 0.0513 0.3474 -0.6606 0.116(8) Uiso 1 calc R . .
H14B H -0.0529 0.2960 -0.5913 0.116(8) Uiso 1 calc R . .
H14C H -0.1105 0.3295 -0.7362 0.116(8) Uiso 1 calc R . .
C15 C 0.2120(9) -0.1258(11) -0.5667(9) 0.068(3) Uani 1 d . . .
H15 H 0.2738 -0.0861 -0.4943 0.116(8) Uiso 1 calc R . .
C16 C 0.2330(10) -0.2724(10) -0.5921(8) 0.074(3) Uani 1 d . . .
H16 H 0.3189 -0.2833 -0.6156 0.116(8) Uiso 1 calc R . .
C17 C 0.1034(8) -0.3226(9) -0.6992(8) 0.062(2) Uani 1 d . . .
H17A H 0.1252 -0.4072 -0.7324 0.116(8) Uiso 1 calc R . .
H17B H 0.0245 -0.3373 -0.6679 0.116(8) Uiso 1 calc R . .
C18 C 0.3669(10) -0.4261(11) -0.4199(10) 0.076(3) Uani 1 d . . .
C19 C 0.4996(13) -0.3553(18) -0.3985(13) 0.177(7) Uani 1 d . . .
H19A H 0.5085 -0.2857 -0.3366 0.116(8) Uiso 1 calc R . .
H19B H 0.5013 -0.3157 -0.4764 0.116(8) Uiso 1 calc R . .
H19C H 0.5771 -0.4175 -0.3682 0.116(8) Uiso 1 calc R . .
C20 C 0.3507(15) -0.4675(17) -0.2998(13) 0.190(8) Uani 1 d . . .
H20A H 0.2571 -0.5032 -0.3149 0.116(8) Uiso 1 calc R . .
H20B H 0.3647 -0.3910 -0.2444 0.116(8) Uiso 1 calc R . .
H20C H 0.4198 -0.5355 -0.2612 0.116(8) Uiso 1 calc R . .
C21 C 0.367(2) -0.5394(15) -0.4984(16) 0.262(13) Uani 1 d . . .
H21A H 0.4162 -0.5167 -0.5565 0.116(8) Uiso 1 calc R . .
H21B H 0.2708 -0.5639 -0.5449 0.116(8) Uiso 1 calc R . .
H21C H 0.4135 -0.6139 -0.4466 0.116(8) Uiso 1 calc R . .

loop_
_atom_site_aniso_label
_atom_site_aniso_U_11
_atom_site_aniso_U_22
_atom_site_aniso_U_33
_atom_site_aniso_U_23
_atom_site_aniso_U_13
_atom_site_aniso_U_12
O1 0.075(4) 0.102(6) 0.050(4) -0.003(4) 0.014(4) -0.001(4)
O2 0.086(5) 0.098(5) 0.069(4) 0.008(4) 0.036(4) -0.005(4)
O3 0.056(4) 0.065(4) 0.056(4) -0.014(3) 0.003(3) -0.001(3)
O4 0.129(7) 0.094(6) 0.098(6) -0.037(5) 0.010(5) -0.005(5)
O5 0.090(5) 0.068(5) 0.064(4) 0.000(4) 0.024(4) -0.001(4)
O6 0.083(5) 0.128(6) 0.080(5) 0.041(5) 0.034(4) 0.027(5)
N 0.048(4) 0.065(5) 0.050(4) 0.000(4) 0.018(3) 0.000(4)
C1 0.090(9) 0.089(9) 0.100(9) 0.004(7) 0.036(7) -0.012(7)
C2 0.138(13) 0.096(10) 0.141(13) -0.017(10) 0.079(11) -0.027(11)
C3 0.095(11) 0.145(16) 0.155(15) -0.081(12) 0.087(12) -0.051(11)
C4 0.058(8) 0.193(17) 0.100(10) -0.021(10) 0.026(7) -0.006(9)
C5 0.069(7) 0.116(10) 0.080(7) -0.006(7) 0.024(6) 0.005(8)
C6 0.063(6) 0.066(7) 0.051(5) -0.003(5) 0.022(5) 0.001(5)
C7 0.068(6) 0.057(6) 0.076(6) -0.007(5) 0.027(5) -0.006(5)
C8 0.049(5) 0.060(6) 0.069(6) -0.002(5) 0.019(4) 0.001(5)
C9 0.064(6) 0.100(8) 0.071(7) -0.034(7) 0.023(5) -0.007(6)
C10 0.059(6) 0.065(6) 0.062(7) 0.001(5) 0.026(6) 0.012(5)
C11 0.038(5) 0.066(7) 0.067(6) -0.002(5) 0.017(5) 0.006(4)
C12 0.065(6) 0.065(7) 0.052(6) -0.010(5) 0.021(5) -0.020(5)
C13 0.062(7) 0.086(9) 0.078(8) -0.024(7) 0.022(6) -0.025(6)
C14 0.142(10) 0.052(7) 0.123(9) -0.008(7) 0.072(8) 0.004(7)
C15 0.048(6) 0.087(9) 0.060(6) 0.013(6) 0.004(5) -0.007(6)
C16 0.075(7) 0.085(8) 0.059(6) 0.024(6) 0.018(5) 0.005(6)
C17 0.054(5) 0.064(6) 0.063(6) 0.010(5) 0.012(4) 0.010(5)
C18 0.059(7) 0.086(8) 0.075(7) 0.008(6) 0.011(5) -0.007(6)
C19 0.118(11) 0.199(17) 0.161(13) 0.102(12) -0.028(9) -0.039(12)
C20 0.138(13) 0.27(2) 0.174(14) 0.158(15) 0.071(11) 0.070(12)
C21 0.32(3) 0.145(17) 0.22(2) -0.101(15) -0.047(18) 0.114(17)

loop_
_geom_bond_atom_site_label_1
_geom_bond_atom_site_label_2
_geom_bond_distance
_geom_bond_site_symmetry_2
_geom_bond_publ_flag
O1 C10 1.349(10) . ?
O1 C9 1.424(11) . ?
O2 C10 1.211(10) . ?
O3 C12 1.366(9) . ?
O3 C11 1.464(10) . ?
O4 C13 1.202(11) . ?
O5 C13 1.319(11) . ?
O5 C14 1.446(11) . ?
O6 C16 1.401(10) . ?
O6 C18 1.426(10) . ?
N C10 1.352(11) . ?
N C11 1.418(9) . ?
N C8 1.463(9) . ?
C1 C6 1.368(12) . ?
C1 C2 1.380(16) . ?
C2 C3 1.390(18) . ?
C3 C4 1.338(17) . ?
C4 C5 1.398(15) . ?
C5 C6 1.350(12) . ?
C6 C7 1.501(11) . ?
C7 C8 1.529(10) . ?
C8 C9 1.524(11) . ?
C11 C17 1.500(11) . ?
C12 C15 1.311(11) . ?
C12 C13 1.501(12) . ?
C15 C16 1.509(14) . ?
C16 C17 1.530(11) . ?
C18 C21 1.426(15) . ?
C18 C19 1.447(13) . ?
C18 C20 1.462(14) . ?

loop_
_cod_related_entry_id
_cod_related_entry_database
_cod_related_entry_code
1 ChemSpider 9444288
